data_4512633
loop_
_publ_author_name
'Ardila-Fierro, Karen J.'
'Andr\'e, V\^ania'
'Tan, Davin'
'Duarte, M. Teresa'
'Lancaster, Robert W.'
'Karamertzanis, Panagiotis G.'
'Fri\<s\<ci\'c, Tomislav'

_publ_section_title
;
 Molecular Recognition of Steroid Hormones in the Solid State: Stark
 Differences in Cocrystallization of \b-Estradiol and Estrone
;
_journal_issue 3
_journal_name_full 'Crystal Growth &amp; Design'
_journal_page_first 1492
_journal_paper_doi 10.1021/cg501865h
_journal_volume 15
_journal_year 2015
_chemical_absolute_configuration syn
_chemical_formula_sum 'C28 H22 F8 O2'
_chemical_formula_weight 542.45
_chemical_name_common (est)(pfn)
_chemical_name_systematic
;
 estrone:perfluoronaphthalene 1:1
;
_space_group_crystal_system monoclinic
_space_group_IT_number 4
_space_group_name_Hall 'P 2yb'
_space_group_name_H-M_alt 'P 1 21 1'
_symmetry_space_group_name_Hall 'P 2yb'
_symmetry_space_group_name_H-M 'P 1 21 1'
_atom_sites_solution_hydrogens geom
_audit_creation_method SHELXL-2014
_cell_angle_alpha 90
_cell_angle_beta 90.925(5)
_cell_angle_gamma 90
_cell_formula_units_Z 4
_cell_length_a 13.827(2)
_cell_length_b 7.142(4)
_cell_length_c 23.804(3)
_cell_measurement_temperature 150
_cell_volume 2350.4(14)
_computing_structure_refinement 'SHELXL-2014 (Sheldrick, 2014)'
_diffrn_ambient_temperature 150
_diffrn_measured_fraction_theta_full 0.991
_diffrn_measured_fraction_theta_max 0.983
_diffrn_radiation_type MoK\a
_diffrn_radiation_wavelength 0.71073
_diffrn_reflns_av_R_equivalents 0.0674
_diffrn_reflns_av_unetI/netI 0.1472
_diffrn_reflns_Laue_measured_fraction_full 0.991
_diffrn_reflns_Laue_measured_fraction_max 0.983
_diffrn_reflns_limit_h_max 17
_diffrn_reflns_limit_h_min -16
_diffrn_reflns_limit_k_max 6
_diffrn_reflns_limit_k_min -8
_diffrn_reflns_limit_l_max 29
_diffrn_reflns_limit_l_min -29
_diffrn_reflns_number 14703
_diffrn_reflns_point_group_measured_fraction_full 0.883
_diffrn_reflns_point_group_measured_fraction_max 0.864
_diffrn_reflns_theta_full 25.242
_diffrn_reflns_theta_max 26.548
_diffrn_reflns_theta_min 2.276
_exptl_absorpt_coefficient_mu 0.138
_exptl_absorpt_correction_type none
_exptl_crystal_colour colourless
_exptl_crystal_density_diffrn 1.533
_exptl_crystal_description prism
_exptl_crystal_F_000 1112
_exptl_crystal_size_max 0.17
_exptl_crystal_size_mid 0.10
_exptl_crystal_size_min 0.06
_refine_diff_density_max 0.222
_refine_diff_density_min -0.227
_refine_diff_density_rms 0.048
_refine_ls_abs_structure_details
;
 Flack x determined using 1134 quotients [(I+)-(I-)]/[(I+)+(I-)]
 (Parsons, Flack and Wagner, Acta Cryst. B69 (2013) 249-259).
;
_refine_ls_abs_structure_Flack 0.7(8)
_refine_ls_extinction_method none
_refine_ls_goodness_of_fit_ref 0.909
_refine_ls_hydrogen_treatment constr
_refine_ls_matrix_type full
_refine_ls_number_parameters 689
_refine_ls_number_reflns 8435
_refine_ls_number_restraints 1
_refine_ls_restrained_S_all 0.909
_refine_ls_R_factor_all 0.1668
_refine_ls_R_factor_gt 0.0671
_refine_ls_shift/su_max 0.000
_refine_ls_shift/su_mean 0.000
_refine_ls_structure_factor_coef Fsqd
_refine_ls_weighting_details 'w=1/[\s^2^(Fo^2^)+(0.0287P)^2^] where P=(Fo^2^+2Fc^2^)/3'
_refine_ls_weighting_scheme calc
_refine_ls_wR_factor_gt 0.0999
_refine_ls_wR_factor_ref 0.1196
_reflns_Friedel_coverage 0.623
_reflns_Friedel_fraction_full 0.754
_reflns_Friedel_fraction_max 0.724
_reflns_number_gt 4087
_reflns_number_total 8435
_reflns_threshold_expression 'I > 2\s(I)'
_cod_data_source_file cg501865h_si_002.cif
_cod_data_source_block (est)(pfn)
_cod_depositor_comments 'Adding full bibliography for 4512633--4512636.cif.'
_cod_database_code 4512633
_shelx_space_group_comment
;
The symmetry employed for this shelxl refinement is uniquely defined
by the following loop, which should always be used as a source of
symmetry information in preference to the above space-group names.
They are only intended as comments.
;
_shelxl_version_number 2014-3

loop_
_space_group_symop_operation_xyz
'x, y, z'
'-x, y+1/2, -z'

loop_
_atom_site_label
_atom_site_type_symbol
_atom_site_fract_x
_atom_site_fract_y
_atom_site_fract_z
_atom_site_U_iso_or_equiv
_atom_site_adp_type
_atom_site_occupancy
_atom_site_site_symmetry_order
_atom_site_calc_flag
_atom_site_refinement_flags_posn
_atom_site_refinement_flags_adp
C1 C 0.8031(4) 0.8394(9) 0.8316(2) 0.0286(16) Uani 1 1 d . .
H1 H 0.8265 0.7295 0.8478 0.034 Uiso 1 1 calc R U
C2 C 0.8019(4) 0.8554(9) 0.7734(2) 0.0293(16) Uani 1 1 d . .
H2 H 0.8223 0.7568 0.7510 0.035 Uiso 1 1 calc R U
C3 C 0.7697(4) 1.0214(9) 0.7494(2) 0.0278(16) Uani 1 1 d . .
C4 C 0.7379(4) 1.1632(9) 0.7835(2) 0.0309(16) Uani 1 1 d . .
H4 H 0.7164 1.2743 0.7672 0.037 Uiso 1 1 calc R U
C5 C 0.7372(4) 1.1451(8) 0.8416(2) 0.0254(15) Uani 1 1 d . .
C6 C 0.6959(4) 1.3041(9) 0.8757(2) 0.0338(16) Uani 1 1 d . .
H6A H 0.6264 1.3084 0.8693 0.041 Uiso 1 1 calc R U
H6B H 0.7226 1.4211 0.8623 0.041 Uiso 1 1 calc R U
C7 C 0.7159(4) 1.2893(9) 0.9389(2) 0.0310(16) Uani 1 1 d . .
H7A H 0.7818 1.3283 0.9472 0.037 Uiso 1 1 calc R U
H7B H 0.6726 1.3717 0.9588 0.037 Uiso 1 1 calc R U
C8 C 0.7014(4) 1.0879(9) 0.9586(2) 0.0265(15) Uani 1 1 d . .
H8 H 0.6363 1.0470 0.9473 0.032 Uiso 1 1 calc R U
C9 C 0.7761(4) 0.9607(9) 0.9301(2) 0.0293(16) Uani 1 1 d . .
H9 H 0.8399 1.0075 0.9418 0.035 Uiso 1 1 calc R U
C10 C 0.7707(4) 0.9813(9) 0.8666(2) 0.0266(15) Uani 1 1 d . .
C11 C 0.7708(5) 0.7562(9) 0.9505(2) 0.0349(17) Uani 1 1 d . .
H11A H 0.7110 0.7006 0.9367 0.042 Uiso 1 1 calc R U
H11B H 0.8240 0.6862 0.9347 0.042 Uiso 1 1 calc R U
C12 C 0.7755(4) 0.7392(9) 1.0146(2) 0.0337(17) Uani 1 1 d . .
H12A H 0.7649 0.6099 1.0254 0.040 Uiso 1 1 calc R U
H12B H 0.8391 0.7764 1.0283 0.040 Uiso 1 1 calc R U
C13 C 0.6993(4) 0.8626(9) 1.0408(2) 0.0294(16) Uani 1 1 d . .
C14 C 0.7126(4) 1.0671(9) 1.0222(2) 0.0268(15) Uani 1 1 d . .
H14 H 0.7801 1.0987 1.0312 0.032 Uiso 1 1 calc R U
C15 C 0.6515(4) 1.1806(9) 1.0629(2) 0.0390(18) Uani 1 1 d . .
H15A H 0.5838 1.1796 1.0516 0.047 Uiso 1 1 calc R U
H15B H 0.6738 1.3092 1.0652 0.047 Uiso 1 1 calc R U
C16 C 0.6674(5) 1.0770(10) 1.1199(2) 0.0458(19) Uani 1 1 d . .
H16A H 0.7129 1.1448 1.1438 0.055 Uiso 1 1 calc R U
H16B H 0.6069 1.0637 1.1395 0.055 Uiso 1 1 calc R U
C17 C 0.7077(4) 0.8871(10) 1.1042(2) 0.0371(17) Uani 1 1 d . .
C18 C 0.5963(4) 0.7855(10) 1.0296(2) 0.0452(19) Uani 1 1 d . .
H18A H 0.5837 0.7812 0.9898 0.068 Uiso 1 1 calc R U
H18B H 0.5499 0.8658 1.0470 0.068 Uiso 1 1 calc R U
H18C H 0.5913 0.6617 1.0449 0.068 Uiso 1 1 calc R U
C19 C 1.2419(4) 1.1994(9) 0.6710(2) 0.0267(15) Uani 1 1 d . .
H19 H 1.2237 1.3175 0.6583 0.032 Uiso 1 1 calc R U
C20 C 1.2488(4) 1.1685(9) 0.7284(2) 0.0276(16) Uani 1 1 d . .
H20 H 1.2358 1.2643 0.7537 0.033 Uiso 1 1 calc R U
C21 C 1.2754(4) 0.9931(9) 0.7475(2) 0.0267(15) Uani 1 1 d . .
C22 C 1.2947(4) 0.8532(9) 0.7096(2) 0.0303(16) Uani 1 1 d . .
H22 H 1.3121 0.7354 0.7229 0.036 Uiso 1 1 calc R U
C23 C 1.2889(4) 0.8828(9) 0.6522(2) 0.0272(16) Uani 1 1 d . .
C24 C 1.3064(4) 0.7200(9) 0.6137(2) 0.0373(17) Uani 1 1 d . .
H24A H 1.2535 0.6319 0.6173 0.045 Uiso 1 1 calc R U
H24B H 1.3652 0.6569 0.6259 0.045 Uiso 1 1 calc R U
C25 C 1.3157(4) 0.7719(9) 0.5520(2) 0.0334(16) Uani 1 1 d . .
H25A H 1.3085 0.6604 0.5290 0.040 Uiso 1 1 calc R U
H25B H 1.3794 0.8238 0.5456 0.040 Uiso 1 1 calc R U
C26 C 1.2384(4) 0.9155(9) 0.5348(2) 0.0272(15) Uani 1 1 d . .
H26 H 1.1746 0.8658 0.5442 0.033 Uiso 1 1 calc R U
C27 C 1.2565(4) 1.0965(9) 0.5685(2) 0.0253(15) Uani 1 1 d . .
H27 H 1.3207 1.1412 0.5581 0.030 Uiso 1 1 calc R U
C28 C 1.2612(4) 1.0594(9) 0.6314(2) 0.0226(14) Uani 1 1 d . .
C29 C 1.1856(4) 1.2513(9) 0.5521(2) 0.0352(17) Uani 1 1 d . .
H29A H 1.2038 1.3654 0.5716 0.042 Uiso 1 1 calc R U
H29B H 1.1214 1.2164 0.5642 0.042 Uiso 1 1 calc R U
C30 C 1.1822(4) 1.2899(9) 0.4883(2) 0.0323(16) Uani 1 1 d . .
H30A H 1.1316 1.3800 0.4797 0.039 Uiso 1 1 calc R U
H30B H 1.2434 1.3427 0.4767 0.039 Uiso 1 1 calc R U
C31 C 1.1627(4) 1.1092(9) 0.4562(2) 0.0255(15) Uani 1 1 d . .
C32 C 1.2388(4) 0.9629(9) 0.4726(2) 0.0292(16) Uani 1 1 d . .
H32 H 1.3016 1.0217 0.4659 0.035 Uiso 1 1 calc R U
C33 C 1.2269(4) 0.8106(9) 0.4274(2) 0.0346(17) Uani 1 1 d . .
H33A H 1.2843 0.7331 0.4251 0.042 Uiso 1 1 calc R U
H33B H 1.1714 0.7317 0.4345 0.042 Uiso 1 1 calc R U
C34 C 1.2119(5) 0.9271(9) 0.3737(2) 0.0391(18) Uani 1 1 d . .
H34A H 1.2723 0.9410 0.3540 0.047 Uiso 1 1 calc R U
H34B H 1.1649 0.8677 0.3488 0.047 Uiso 1 1 calc R U
C35 C 1.1753(4) 1.1152(10) 0.3932(2) 0.0348(17) Uani 1 1 d . .
C36 C 1.0566(4) 1.0418(10) 0.4644(2) 0.0376(17) Uani 1 1 d . .
H36A H 1.0128 1.1316 0.4482 0.056 Uiso 1 1 calc R U
H36B H 1.0443 1.0293 0.5038 0.056 Uiso 1 1 calc R U
H36C H 1.0476 0.9229 0.4463 0.056 Uiso 1 1 calc R U
C37 C 1.0174(7) 0.999(2) 0.6865(5) 0.095(5) Uani 1 1 d . .
C38 C 1.0005(6) 1.128(2) 0.7275(6) 0.104(4) Uani 1 1 d . .
C39 C 1.0119(5) 1.0870(18) 0.7833(4) 0.075(3) Uani 1 1 d . .
C40 C 0.9904(6) 1.2165(18) 0.8292(5) 0.082(3) Uani 1 1 d . .
C41 C 1.0045(6) 1.1574(19) 0.8805(5) 0.077(3) Uani 1 1 d . .
C42 C 1.0398(6) 0.989(2) 0.8963(4) 0.078(3) Uani 1 1 d . .
C43 C 1.0587(5) 0.8654(16) 0.8560(4) 0.070(3) Uani 1 1 d . .
C44 C 1.0477(5) 0.9071(16) 0.7986(3) 0.059(3) Uani 1 1 d . .
C45 C 1.0676(6) 0.7784(17) 0.7559(4) 0.075(3) Uani 1 1 d . .
C46 C 1.0524(6) 0.821(2) 0.7009(4) 0.088(4) Uani 1 1 d . .
C47 C 0.5405(5) 1.0419(16) 0.6029(3) 0.058(3) Uani 1 1 d . .
C48 C 0.5615(5) 0.9026(13) 0.6388(3) 0.054(2) Uani 1 1 d . .
C49 C 0.5470(4) 0.9219(11) 0.6976(3) 0.0392(19) Uani 1 1 d . .
C50 C 0.5674(4) 0.7800(12) 0.7375(3) 0.0451(19) Uani 1 1 d . .
C51 C 0.5483(5) 0.8088(12) 0.7921(3) 0.049(2) Uani 1 1 d . .
C52 C 0.5108(4) 0.9753(13) 0.8110(3) 0.044(2) Uani 1 1 d . .
C53 C 0.4928(4) 1.1153(11) 0.7740(3) 0.0379(18) Uani 1 1 d . .
C54 C 0.5097(4) 1.0951(10) 0.7163(3) 0.0323(17) Uani 1 1 d . .
C55 C 0.4891(5) 1.2379(12) 0.6774(3) 0.049(2) Uani 1 1 d . .
C56 C 0.5050(5) 1.2092(15) 0.6221(4) 0.061(2) Uani 1 1 d . .
O1 O 0.7669(3) 1.0488(6) 0.69221(15) 0.0362(12) Uani 1 1 d . .
H1O H 0.7958 0.9635 0.6767 0.054 Uiso 1 1 calc R U
O2 O 0.7430(3) 0.7752(7) 1.13686(16) 0.0497(13) Uani 1 1 d . .
O3 O 1.2828(3) 0.9512(6) 0.80410(14) 0.0364(12) Uani 1 1 d . .
H2O H 1.2692 1.0441 0.8226 0.055 Uiso 1 1 calc R U
O4 O 1.1591(3) 1.2494(7) 0.36322(16) 0.0449(13) Uani 1 1 d . .
F1 F 1.0055(3) 1.0393(12) 0.6320(2) 0.174(4) Uani 1 1 d . .
F2 F 0.9689(4) 1.3027(11) 0.7117(3) 0.161(4) Uani 1 1 d . .
F3 F 0.9540(4) 1.3819(10) 0.8170(3) 0.140(3) Uani 1 1 d . .
F4 F 0.9832(3) 1.2793(10) 0.9233(2) 0.123(2) Uani 1 1 d . .
F5 F 1.0493(3) 0.9428(9) 0.9506(2) 0.108(2) Uani 1 1 d . .
F6 F 1.0930(3) 0.6961(9) 0.87147(19) 0.0951(19) Uani 1 1 d . .
F7 F 1.1057(3) 0.6083(10) 0.7677(2) 0.0999(19) Uani 1 1 d . .
F8 F 1.0709(3) 0.6971(12) 0.6604(2) 0.144(3) Uani 1 1 d . .
F9 F 0.5549(3) 1.0169(9) 0.54726(16) 0.104(2) Uani 1 1 d . .
F10 F 0.5953(3) 0.7372(8) 0.61976(17) 0.0822(16) Uani 1 1 d . .
F11 F 0.6085(3) 0.6195(6) 0.72193(19) 0.0723(14) Uani 1 1 d . .
F12 F 0.5688(3) 0.6723(7) 0.83041(17) 0.0705(14) Uani 1 1 d . .
F13 F 0.4939(2) 0.9960(7) 0.86596(14) 0.0643(14) Uani 1 1 d . .
F14 F 0.4586(3) 1.2771(6) 0.79461(15) 0.0614(12) Uani 1 1 d . .
F15 F 0.4521(3) 1.4007(7) 0.69343(18) 0.0696(13) Uani 1 1 d . .
F16 F 0.4858(3) 1.3452(8) 0.58394(18) 0.0944(19) Uani 1 1 d . .

loop_
_atom_site_aniso_label
_atom_site_aniso_U_11
_atom_site_aniso_U_22
_atom_site_aniso_U_33
_atom_site_aniso_U_23
_atom_site_aniso_U_13
_atom_site_aniso_U_12
C1 0.025(3) 0.025(5) 0.035(4) 0.008(3) -0.003(3) 0.002(3)
C2 0.032(4) 0.027(5) 0.029(4) -0.005(3) 0.003(3) -0.007(3)
C3 0.027(3) 0.030(5) 0.027(4) 0.000(3) 0.001(3) -0.015(3)
C4 0.032(4) 0.026(4) 0.034(4) 0.008(3) -0.004(3) -0.006(3)
C5 0.028(3) 0.017(4) 0.031(4) -0.005(3) -0.003(3) -0.009(3)
C6 0.042(4) 0.018(4) 0.042(4) 0.004(3) -0.004(3) -0.002(3)
C7 0.041(4) 0.019(4) 0.033(4) 0.004(3) 0.004(3) -0.002(3)
C8 0.028(3) 0.027(4) 0.024(3) -0.004(3) -0.004(3) -0.002(3)
C9 0.030(3) 0.037(5) 0.021(3) 0.002(3) 0.001(3) -0.005(3)
C10 0.026(3) 0.020(4) 0.034(4) -0.002(3) -0.003(3) -0.004(3)
C11 0.053(4) 0.018(5) 0.033(4) 0.002(3) 0.004(3) 0.002(4)
C12 0.053(4) 0.022(5) 0.026(4) 0.007(3) -0.004(3) 0.007(3)
C13 0.037(4) 0.029(5) 0.022(3) -0.002(3) -0.004(3) -0.003(3)
C14 0.033(3) 0.019(4) 0.029(4) 0.002(3) 0.002(3) -0.004(3)
C15 0.053(4) 0.032(5) 0.032(4) -0.001(3) 0.007(3) 0.004(4)
C16 0.061(5) 0.044(5) 0.032(4) -0.001(4) 0.007(3) 0.004(4)
C17 0.028(4) 0.047(5) 0.036(4) -0.003(4) 0.000(3) -0.006(4)
C18 0.043(4) 0.047(5) 0.045(4) 0.010(4) -0.006(3) -0.007(4)
C19 0.032(3) 0.024(4) 0.024(4) -0.006(3) -0.004(3) -0.007(3)
C20 0.032(4) 0.022(4) 0.028(4) -0.004(3) -0.005(3) -0.008(3)
C21 0.024(3) 0.031(5) 0.025(4) 0.003(3) -0.007(3) -0.006(3)
C22 0.037(4) 0.020(5) 0.033(4) 0.001(3) -0.007(3) -0.003(3)
C23 0.025(3) 0.032(5) 0.024(4) -0.001(3) -0.004(3) -0.008(3)
C24 0.049(4) 0.029(4) 0.033(4) 0.002(3) -0.009(3) 0.007(4)
C25 0.036(4) 0.029(5) 0.035(4) -0.007(3) -0.005(3) 0.004(4)
C26 0.030(3) 0.027(4) 0.025(3) -0.003(3) -0.001(3) -0.004(3)
C27 0.022(3) 0.027(4) 0.028(4) -0.002(3) 0.000(3) -0.005(3)
C28 0.027(3) 0.019(4) 0.022(3) 0.000(3) -0.004(3) -0.002(3)
C29 0.045(4) 0.029(5) 0.032(4) 0.001(3) -0.004(3) -0.001(4)
C30 0.045(4) 0.022(4) 0.030(4) 0.004(3) -0.003(3) 0.002(3)
C31 0.023(3) 0.031(4) 0.022(3) 0.001(3) -0.003(2) -0.004(3)
C32 0.033(3) 0.031(5) 0.023(3) -0.006(3) 0.005(3) -0.008(3)
C33 0.041(4) 0.038(5) 0.024(4) -0.012(3) 0.002(3) 0.007(3)
C34 0.051(4) 0.038(5) 0.028(4) -0.003(3) -0.002(3) 0.000(4)
C35 0.027(4) 0.042(5) 0.035(4) 0.000(4) -0.008(3) -0.006(3)
C36 0.033(4) 0.044(5) 0.035(4) -0.001(3) 0.000(3) -0.002(3)
C37 0.048(6) 0.173(15) 0.062(8) 0.053(9) -0.023(5) -0.060(8)
C38 0.038(5) 0.155(15) 0.117(10) 0.051(10) -0.026(6) -0.046(7)
C39 0.037(5) 0.113(10) 0.073(7) 0.040(8) -0.018(5) -0.032(6)
C40 0.042(5) 0.103(11) 0.100(9) 0.026(8) -0.015(5) -0.029(6)
C41 0.047(6) 0.100(10) 0.085(9) -0.003(8) 0.008(5) -0.038(6)
C42 0.058(6) 0.127(11) 0.048(7) 0.018(7) -0.012(5) -0.050(7)
C43 0.030(5) 0.109(10) 0.070(7) 0.016(7) -0.012(4) -0.023(5)
C44 0.034(4) 0.103(9) 0.040(6) 0.018(6) -0.010(4) -0.037(5)
C45 0.033(5) 0.112(10) 0.079(8) 0.024(7) -0.016(5) -0.029(6)
C46 0.047(6) 0.171(14) 0.048(7) -0.020(8) 0.006(5) -0.065(7)
C47 0.032(4) 0.110(9) 0.032(5) 0.003(5) -0.001(3) -0.025(5)
C48 0.030(4) 0.074(7) 0.059(6) -0.025(5) 0.009(4) -0.007(4)
C49 0.021(4) 0.051(6) 0.045(5) -0.005(4) 0.004(3) -0.010(4)
C50 0.023(4) 0.040(5) 0.072(6) -0.010(5) 0.006(4) -0.007(4)
C51 0.024(4) 0.060(7) 0.065(6) 0.024(5) -0.003(4) -0.009(4)
C52 0.027(4) 0.071(7) 0.035(4) -0.007(5) 0.000(3) -0.011(4)
C53 0.028(4) 0.045(5) 0.041(5) -0.008(4) -0.006(3) -0.002(4)
C54 0.016(3) 0.034(5) 0.047(5) -0.001(4) -0.005(3) 0.000(3)
C55 0.031(4) 0.050(7) 0.064(6) 0.010(5) -0.014(4) -0.010(4)
C56 0.035(5) 0.084(8) 0.063(6) 0.017(6) -0.012(4) -0.022(5)
O1 0.039(3) 0.043(4) 0.027(2) 0.000(2) 0.0029(19) -0.006(2)
O2 0.071(3) 0.050(4) 0.029(3) 0.010(3) -0.005(2) 0.015(3)
O3 0.044(3) 0.041(3) 0.024(2) 0.005(2) -0.004(2) -0.011(3)
O4 0.054(3) 0.046(4) 0.034(3) 0.013(3) -0.004(2) 0.009(3)
F1 0.098(4) 0.349(11) 0.073(4) 0.103(5) -0.042(3) -0.134(6)
F2 0.086(4) 0.187(8) 0.209(7) 0.142(7) -0.081(4) -0.077(5)
F3 0.059(4) 0.107(6) 0.253(8) 0.058(6) -0.026(4) -0.028(4)
F4 0.073(4) 0.159(7) 0.137(5) -0.039(5) 0.017(3) -0.048(4)
F5 0.086(3) 0.171(6) 0.068(3) 0.008(4) -0.009(3) -0.051(4)
F6 0.055(3) 0.133(6) 0.096(4) 0.040(4) -0.025(3) -0.023(3)
F7 0.056(3) 0.129(6) 0.116(5) 0.000(4) 0.006(3) -0.028(4)
F8 0.073(4) 0.271(9) 0.089(4) -0.059(5) 0.019(3) -0.075(5)
F9 0.064(3) 0.206(7) 0.042(3) -0.010(3) 0.008(2) -0.055(4)
F10 0.051(3) 0.104(5) 0.093(4) -0.050(3) 0.022(2) -0.007(3)
F11 0.046(3) 0.044(3) 0.127(4) -0.021(3) 0.002(2) 0.006(2)
F12 0.050(3) 0.066(4) 0.096(3) 0.034(3) -0.009(2) -0.010(3)
F13 0.049(2) 0.108(4) 0.036(2) -0.004(2) -0.0021(18) -0.014(3)
F14 0.053(3) 0.058(3) 0.074(3) -0.026(3) -0.004(2) 0.005(3)
F15 0.052(3) 0.046(3) 0.110(4) 0.016(3) -0.025(2) -0.006(2)
F16 0.075(3) 0.125(5) 0.082(3) 0.052(3) -0.029(2) -0.040(3)

loop_
_atom_type_symbol
_atom_type_description
_atom_type_scat_dispersion_real
_atom_type_scat_dispersion_imag
_atom_type_scat_source
C C 0.0033 0.0016 'International Tables Vol C Tables 4.2.6.8 and 6.1.1.4'
H H 0.0000 0.0000 'International Tables Vol C Tables 4.2.6.8 and 6.1.1.4'
O O 0.0106 0.0060 'International Tables Vol C Tables 4.2.6.8 and 6.1.1.4'
F F 0.0171 0.0103 'International Tables Vol C Tables 4.2.6.8 and 6.1.1.4'

loop_
_geom_angle_atom_site_label_1
_geom_angle_atom_site_label_2
_geom_angle_atom_site_label_3
_geom_angle
C2 C1 C10 122.6(6)
C3 C2 C1 118.7(6)
C4 C3 O1 118.4(6)
C4 C3 C2 119.4(6)
O1 C3 C2 122.2(6)
C3 C4 C5 121.8(6)
C4 C5 C10 119.8(6)
C4 C5 C6 118.3(6)
C10 C5 C6 121.9(5)
C5 C6 C7 114.3(5)
C8 C7 C6 110.2(5)
C7 C8 C14 112.6(5)
C7 C8 C9 109.1(5)
C14 C8 C9 108.8(5)
C10 C9 C11 113.8(5)
C10 C9 C8 111.0(5)
C11 C9 C8 112.6(5)
C5 C10 C1 117.7(5)
C5 C10 C9 121.3(6)
C1 C10 C9 121.0(5)
C12 C11 C9 112.8(5)
C13 C12 C11 110.2(5)
C12 C13 C17 115.6(5)
C12 C13 C14 110.3(5)
C17 C13 C14 99.7(5)
C12 C13 C18 111.5(5)
C17 C13 C18 105.5(5)
C14 C13 C18 113.7(5)
C8 C14 C15 121.9(5)
C8 C14 C13 111.5(5)
C15 C14 C13 104.6(5)
C14 C15 C16 103.2(5)
C17 C16 C15 105.0(5)
O2 C17 C16 125.3(6)
O2 C17 C13 125.7(6)
C16 C17 C13 108.9(6)
C20 C19 C28 122.6(6)
C21 C20 C19 118.9(6)
C22 C21 C20 119.8(5)
C22 C21 O3 118.1(6)
C20 C21 O3 122.2(6)
C21 C22 C23 121.9(6)
C22 C23 C28 119.6(5)
C22 C23 C24 118.5(6)
C28 C23 C24 121.7(5)
C23 C24 C25 114.7(5)
C24 C25 C26 110.6(5)
C32 C26 C25 113.4(5)
C32 C26 C27 108.5(5)
C25 C26 C27 108.4(4)
C28 C27 C29 113.4(5)
C28 C27 C26 111.8(5)
C29 C27 C26 112.1(4)
C19 C28 C23 117.2(5)
C19 C28 C27 122.1(6)
C23 C28 C27 120.6(5)
C27 C29 C30 113.1(5)
C31 C30 C29 110.1(5)
C35 C31 C30 116.8(5)
C35 C31 C32 100.6(5)
C30 C31 C32 109.7(4)
C35 C31 C36 104.8(4)
C30 C31 C36 111.0(5)
C32 C31 C36 113.7(5)
C26 C32 C31 112.8(5)
C26 C32 C33 121.5(5)
C31 C32 C33 103.8(4)
C34 C33 C32 102.2(5)
C35 C34 C33 105.6(5)
O4 C35 C34 125.6(6)
O4 C35 C31 125.6(6)
C34 C35 C31 108.8(5)
F1 C37 C38 122.1(15)
F1 C37 C46 117.9(15)
C38 C37 C46 120.0(11)
C37 C38 C39 122.2(13)
C37 C38 F2 118.3(13)
C39 C38 F2 119.5(14)
C38 C39 C44 118.4(12)
C38 C39 C40 124.6(12)
C44 C39 C40 117.0(9)
C41 C40 F3 123.2(13)
C41 C40 C39 117.7(11)
F3 C40 C39 119.0(11)
C40 C41 C42 126.7(12)
C40 C41 F4 117.3(13)
C42 C41 F4 116.0(12)
C43 C42 F5 121.0(12)
C43 C42 C41 117.7(10)
F5 C42 C41 121.2(12)
C42 C43 F6 118.1(10)
C42 C43 C44 122.7(11)
F6 C43 C44 119.2(10)
C45 C44 C43 123.2(11)
C45 C44 C39 118.6(9)
C43 C44 C39 118.2(10)
F7 C45 C46 117.0(12)
F7 C45 C44 121.3(9)
C46 C45 C44 121.6(11)
F8 C46 C45 121.3(14)
F8 C46 C37 119.6(12)
C45 C46 C37 119.0(11)
C48 C47 F9 119.5(10)
C48 C47 C56 120.5(7)
F9 C47 C56 120.0(9)
C47 C48 F10 120.4(8)
C47 C48 C49 121.5(8)
F10 C48 C49 118.1(8)
C50 C49 C54 119.0(6)
C50 C49 C48 124.2(8)
C54 C49 C48 116.9(7)
F11 C50 C51 119.4(8)
F11 C50 C49 120.6(7)
C51 C50 C49 120.0(8)
C50 C51 F12 119.7(8)
C50 C51 C52 121.9(8)
F12 C51 C52 118.4(7)
F13 C52 C53 121.4(8)
F13 C52 C51 119.1(8)
C53 C52 C51 119.5(7)
F14 C53 C52 117.3(6)
F14 C53 C54 120.7(7)
C52 C53 C54 122.0(7)
C55 C54 C53 122.4(7)
C55 C54 C49 120.0(6)
C53 C54 C49 117.7(6)
F15 C55 C56 118.7(8)
F15 C55 C54 121.4(7)
C56 C55 C54 119.8(8)
F16 C56 C55 120.8(10)
F16 C56 C47 117.9(9)
C55 C56 C47 121.3(9)

loop_
_geom_bond_atom_site_label_1
_geom_bond_atom_site_label_2
_geom_bond_distance
C1 C2 1.390(7)
C1 C10 1.391(8)
C2 C3 1.387(8)
C3 C4 1.374(8)
C3 O1 1.375(6)
C4 C5 1.390(7)
C5 C10 1.390(8)
C5 C6 1.513(8)
C6 C7 1.528(7)
C7 C8 1.527(8)
C8 C14 1.527(7)
C8 C9 1.542(7)
C9 C10 1.517(7)
C9 C11 1.541(9)
C11 C12 1.532(7)
C12 C13 1.515(7)
C13 C17 1.523(7)
C13 C14 1.538(8)
C13 C18 1.546(7)
C14 C15 1.528(7)
C15 C16 1.557(7)
C16 C17 1.515(9)
C17 O2 1.212(7)
C19 C20 1.386(6)
C19 C28 1.403(8)
C20 C21 1.380(8)
C21 C22 1.375(8)
C21 O3 1.381(6)
C22 C23 1.384(7)
C23 C28 1.406(8)
C23 C24 1.502(8)
C24 C25 1.522(7)
C25 C26 1.532(8)
C26 C32 1.517(7)
C26 C27 1.541(8)
C27 C28 1.521(7)
C27 C29 1.524(8)
C29 C30 1.543(6)
C30 C31 1.521(8)
C31 C35 1.515(7)
C31 C32 1.529(8)
C31 C36 1.559(7)
C32 C33 1.538(8)
C33 C34 1.535(8)
C34 C35 1.511(9)
C35 O4 1.213(7)
C37 F1 1.337(10)
C37 C38 1.363(16)
C37 C46 1.403(16)
C38 C39 1.367(13)
C38 F2 1.373(14)
C39 C44 1.422(13)
C39 C40 1.465(13)
C40 C41 1.304(13)
C40 F3 1.315(12)
C41 C42 1.349(14)
C41 F4 1.376(11)
C42 C43 1.332(12)
C42 F5 1.337(9)
C43 F6 1.348(10)
C43 C44 1.405(11)
C44 C45 1.400(12)
C45 F7 1.352(11)
C45 C46 1.357(12)
C46 F8 1.335(11)
C47 C48 1.341(11)
C47 F9 1.354(7)
C47 C56 1.374(12)
C48 F10 1.351(9)
C48 C49 1.423(9)
C49 C50 1.414(10)
C49 C54 1.415(9)
C50 F11 1.335(8)
C50 C51 1.346(9)
C51 F12 1.361(8)
C51 C52 1.376(10)
C52 F13 1.340(6)
C52 C53 1.354(10)
C53 F14 1.345(7)
C53 C54 1.404(8)
C54 C55 1.403(9)
C55 F15 1.329(9)
C55 C56 1.353(10)
C56 F16 1.353(9)
